data_7217294
loop_
_publ_author_name
'Panja, Anangamohan'

_publ_section_title
;
 Metal ionic size directed complexation in manganese(II) coordination
 chemistry: Efficient candidates showing phenoxazinone synthase mimicking
 activity
;
_journal_name_full 'RSC Advances'
_journal_paper_doi 10.1039/C4RA03427A
_journal_year 2014
_chemical_formula_sum 'C13 H22 Cl2 Mn N4'
_chemical_formula_weight 360.18
_chemical_name_systematic
;
 ?
;
_space_group_IT_number 15
_symmetry_cell_setting monoclinic
_symmetry_space_group_name_Hall '-C 2yc'
_symmetry_space_group_name_H-M 'C 1 2/c 1'
_atom_sites_solution_hydrogens geom
_atom_sites_solution_primary direct
_atom_sites_solution_secondary difmap
_audit_creation_method SHELXL-97
_cell_angle_alpha 90.00
_cell_angle_beta 122.207(5)
_cell_angle_gamma 90.00
_cell_formula_units_Z 8
_cell_length_a 19.2620(3)
_cell_length_b 11.79600(1)
_cell_length_c 17.1290(3)
_cell_measurement_temperature 150(2)
_cell_volume 3293.1(2)
_computing_structure_refinement 'SHELXL-97 (Sheldrick, 1997)'
_diffrn_ambient_temperature 150(2)
_diffrn_measured_fraction_theta_full 0.997
_diffrn_measured_fraction_theta_max 0.997
_diffrn_radiation_monochromator graphite
_diffrn_radiation_source 'fine-focus sealed tube'
_diffrn_radiation_type MoK\a
_diffrn_radiation_wavelength 0.71073
_diffrn_reflns_av_R_equivalents 0.0159
_diffrn_reflns_av_sigmaI/netI 0.0227
_diffrn_reflns_limit_h_max 28
_diffrn_reflns_limit_h_min -28
_diffrn_reflns_limit_k_max 17
_diffrn_reflns_limit_k_min -17
_diffrn_reflns_limit_l_max 25
_diffrn_reflns_limit_l_min -25
_diffrn_reflns_number 10331
_diffrn_reflns_theta_full 32.05
_diffrn_reflns_theta_max 32.05
_diffrn_reflns_theta_min 2.90
_exptl_absorpt_coefficient_mu 1.122
_exptl_absorpt_correction_T_max 0.845
_exptl_absorpt_correction_T_min 0.720
_exptl_absorpt_correction_type multi-scan
_exptl_absorpt_process_details SADABS
_exptl_crystal_colour Light-yellow
_exptl_crystal_density_diffrn 1.453
_exptl_crystal_density_method 'not measured'
_exptl_crystal_F_000 1496
_exptl_crystal_size_max 0.50
_exptl_crystal_size_mid 0.25
_exptl_crystal_size_min 0.15
_refine_diff_density_max 0.514
_refine_diff_density_min -0.528
_refine_diff_density_rms 0.065
_refine_ls_extinction_method none
_refine_ls_goodness_of_fit_ref 1.071
_refine_ls_hydrogen_treatment mixed
_refine_ls_matrix_type full
_refine_ls_number_parameters 185
_refine_ls_number_reflns 5725
_refine_ls_number_restraints 0
_refine_ls_restrained_S_all 1.071
_refine_ls_R_factor_all 0.0279
_refine_ls_R_factor_gt 0.0244
_refine_ls_shift/su_max 0.000
_refine_ls_shift/su_mean 0.000
_refine_ls_structure_factor_coef Fsqd
_refine_ls_weighting_details 'calc w=1/[\s^2^(Fo^2^)+(0.0293P)^2^+3.1977P] where P=(Fo^2^+2Fc^2^)/3'
_refine_ls_weighting_scheme calc
_refine_ls_wR_factor_gt 0.0645
_refine_ls_wR_factor_ref 0.0710
_reflns_number_gt 5238
_reflns_number_total 5725
_reflns_threshold_expression >2sigma(I)
_cod_data_source_file c4ra03427a2.cif
_cod_data_source_block cmapo51
_cod_depositor_comments
;
The following automatic conversions were performed:

'_exptl_absorpt_correction_type' value 'Multi-scan' changed to
'multi-scan' according to
/usr/data/users/saulius/crontab/automatic-downloads/rss-feeds/RSC/lib/dictionaries/cif_core.dic
dictionary named 'cif_core.dic' version 2.4.2 from 2011-04-26.

Automatic conversion script
Id: cif_fix_values 2281 2013-09-26 08:29:07Z andrius 

2018-03-13
Z value and formula fixed to values more according to usual
chemical conventions.                 miguel
;
_cod_original_formula_sum 'C26 H44 Cl4 Mn2 N8'
_cod_original_formula_weight 720.37
_cod_original_formula_units_Z 4
_cod_original_cell_volume 3293.09(20)
_cod_original_sg_symbol_H-M C2/c
_cod_database_code 7217294

loop_
_symmetry_equiv_pos_as_xyz
'x, y, z'
'-x, y, -z+1/2'
'x+1/2, y+1/2, z'
'-x+1/2, y+1/2, -z+1/2'
'-x, -y, -z'
'x, -y, z-1/2'
'-x+1/2, -y+1/2, -z'
'x+1/2, -y+1/2, z-1/2'

loop_
_atom_site_label
_atom_site_type_symbol
_atom_site_fract_x
_atom_site_fract_y
_atom_site_fract_z
_atom_site_U_iso_or_equiv
_atom_site_adp_type
_atom_site_occupancy
_atom_site_symmetry_multiplicity
_atom_site_calc_flag
_atom_site_refinement_flags
Mn1 Mn 0.224701(9) 0.021873(14) 0.043339(11) 0.01431(5) Uani 1 1 d .
Cl1 Cl 0.146493(16) -0.13943(2) -0.072649(19) 0.02044(6) Uani 1 1 d .
Cl2 Cl 0.307386(16) 0.17982(2) 0.157728(18) 0.01988(6) Uani 1 1 d .
N1 N 0.10497(5) 0.11674(8) -0.02040(6) 0.01623(16) Uani 1 1 d .
N2 N 0.17422(6) -0.00663(8) 0.13333(6) 0.01685(16) Uani 1 1 d .
N4 N 0.26437(6) 0.06881(9) -0.05311(6) 0.01899(17) Uani 1 1 d .
H4A H 0.2372 0.0240 -0.1031 0.023 Uiso 1 1 calc R
H4B H 0.2477 0.1404 -0.0720 0.023 Uiso 1 1 calc R
N3 N 0.33006(6) -0.09634(8) 0.12131(6) 0.01694(16) Uani 1 1 d .
C6 C 0.11350(7) 0.05499(9) 0.11882(7) 0.01726(18) Uani 1 1 d .
C10 C 0.34994(7) -0.12079(10) 0.21565(8) 0.0218(2) Uani 1 1 d .
H10A H 0.3712 -0.0526 0.2528 0.026 Uiso 1 1 calc R
H10B H 0.3925 -0.1781 0.2432 0.026 Uiso 1 1 calc R
C1 C 0.06738(7) 0.16835(10) -0.10246(8) 0.01919(19) Uani 1 1 d .
H1 H 0.0913 0.1645 -0.1374 0.023 Uiso 1 1 calc R
C13 C 0.35252(7) 0.06223(11) -0.01977(8) 0.0226(2) Uani 1 1 d .
H13A H 0.3812 0.1238 0.0232 0.027 Uiso 1 1 calc R
H13B H 0.3592 0.0721 -0.0716 0.027 Uiso 1 1 calc R
C11 C 0.40526(7) -0.06544(11) 0.12340(8) 0.0219(2) Uani 1 1 d .
H11A H 0.4461 -0.1242 0.1557 0.026 Uiso 1 1 calc R
H11B H 0.4270 0.0044 0.1579 0.026 Uiso 1 1 calc R
C9 C 0.27541(7) -0.16219(10) 0.21687(8) 0.0233(2) Uani 1 1 d .
H9A H 0.2420 -0.2084 0.1624 0.028 Uiso 1 1 calc R
H9B H 0.2946 -0.2108 0.2702 0.028 Uiso 1 1 calc R
C5 C 0.06988(6) 0.12008(9) 0.03014(8) 0.01667(18) Uani 1 1 d .
C8 C 0.22103(7) -0.07068(11) 0.21961(8) 0.0218(2) Uani 1 1 d .
H8A H 0.1830 -0.1058 0.2331 0.026 Uiso 1 1 calc R
H8B H 0.2551 -0.0185 0.2694 0.026 Uiso 1 1 calc R
C2 C -0.00610(7) 0.22781(10) -0.13818(8) 0.0223(2) Uani 1 1 d .
H2 H -0.0308 0.2630 -0.1955 0.027 Uiso 1 1 calc R
C12 C 0.39134(7) -0.04980(11) 0.02769(9) 0.0241(2) Uani 1 1 d .
H12A H 0.4438 -0.0569 0.0328 0.029 Uiso 1 1 calc R
H12B H 0.3566 -0.1110 -0.0115 0.029 Uiso 1 1 calc R
C3 C -0.04107(7) 0.23288(11) -0.08577(9) 0.0245(2) Uani 1 1 d .
H3 H -0.0897 0.2726 -0.1072 0.029 Uiso 1 1 calc R
C4 C -0.00327(7) 0.17830(10) -0.00069(9) 0.0225(2) Uani 1 1 d .
H4 H -0.0264 0.1806 0.0350 0.027 Uiso 1 1 calc R
C7 C 0.08460(8) 0.06633(11) 0.18437(9) 0.0260(2) Uani 1 1 d .
H7A H 0.1181 0.0202 0.2378 0.039 Uiso 1 1 calc R
H7B H 0.0285 0.0419 0.1544 0.039 Uiso 1 1 calc R
H7C H 0.0886 0.1441 0.2028 0.039 Uiso 1 1 calc R
H3A H 0.3092(10) -0.1590(14) 0.0865(11) 0.022(4) Uiso 1 1 d .

loop_
_atom_site_aniso_label
_atom_site_aniso_U_11
_atom_site_aniso_U_22
_atom_site_aniso_U_33
_atom_site_aniso_U_23
_atom_site_aniso_U_13
_atom_site_aniso_U_12
Mn1 0.01437(8) 0.01580(8) 0.01344(8) 0.00103(5) 0.00787(6) 0.00169(5)
Cl1 0.01999(12) 0.01819(12) 0.02185(12) -0.00493(9) 0.01028(10) -0.00176(9)
Cl2 0.02150(12) 0.01676(11) 0.01979(12) -0.00379(8) 0.00994(10) -0.00313(9)
N1 0.0154(4) 0.0167(4) 0.0165(4) -0.0010(3) 0.0085(3) -0.0002(3)
N2 0.0183(4) 0.0180(4) 0.0152(4) -0.0003(3) 0.0095(3) -0.0022(3)
N4 0.0208(4) 0.0202(4) 0.0173(4) 0.0000(3) 0.0110(4) -0.0002(3)
N3 0.0155(4) 0.0157(4) 0.0172(4) 0.0000(3) 0.0071(3) 0.0006(3)
C6 0.0188(4) 0.0176(4) 0.0177(4) -0.0044(4) 0.0112(4) -0.0048(4)
C10 0.0200(5) 0.0231(5) 0.0181(5) 0.0054(4) 0.0074(4) 0.0029(4)
C1 0.0171(4) 0.0207(5) 0.0179(5) 0.0008(4) 0.0081(4) 0.0004(4)
C13 0.0214(5) 0.0254(5) 0.0237(5) 0.0004(4) 0.0138(4) -0.0037(4)
C11 0.0152(4) 0.0259(5) 0.0221(5) 0.0021(4) 0.0082(4) 0.0018(4)
C9 0.0261(6) 0.0211(5) 0.0228(5) 0.0065(4) 0.0130(5) 0.0012(4)
C5 0.0161(4) 0.0153(4) 0.0193(4) -0.0036(3) 0.0099(4) -0.0024(3)
C8 0.0246(5) 0.0258(5) 0.0164(5) 0.0033(4) 0.0118(4) 0.0002(4)
C2 0.0176(5) 0.0208(5) 0.0217(5) 0.0014(4) 0.0059(4) 0.0016(4)
C12 0.0220(5) 0.0273(6) 0.0270(6) -0.0010(4) 0.0158(5) 0.0026(4)
C3 0.0164(5) 0.0224(5) 0.0312(6) -0.0012(4) 0.0103(4) 0.0033(4)
C4 0.0192(5) 0.0220(5) 0.0298(6) -0.0032(4) 0.0155(4) 0.0004(4)
C7 0.0320(6) 0.0296(6) 0.0262(6) -0.0032(5) 0.0221(5) -0.0009(5)

loop_
_atom_type_symbol
_atom_type_description
_atom_type_scat_dispersion_real
_atom_type_scat_dispersion_imag
_atom_type_scat_source
C C 0.0033 0.0016 'International Tables Vol C Tables 4.2.6.8 and 6.1.1.4'
H H 0.0000 0.0000 'International Tables Vol C Tables 4.2.6.8 and 6.1.1.4'
N N 0.0061 0.0033 'International Tables Vol C Tables 4.2.6.8 and 6.1.1.4'
Cl Cl 0.1484 0.1585 'International Tables Vol C Tables 4.2.6.8 and 6.1.1.4'
Mn Mn 0.3368 0.7283 'International Tables Vol C Tables 4.2.6.8 and 6.1.1.4'

loop_
_geom_angle_atom_site_label_1
_geom_angle_atom_site_label_2
_geom_angle_atom_site_label_3
_geom_angle
N3 Mn1 N4 92.13(4)
N3 Mn1 N2 94.83(3)
N4 Mn1 N2 172.83(4)
N3 Mn1 N1 166.36(3)
N4 Mn1 N1 100.61(3)
N2 Mn1 N1 72.60(3)
N3 Mn1 Cl2 90.02(3)
N4 Mn1 Cl2 93.87(3)
N2 Mn1 Cl2 84.47(2)
N1 Mn1 Cl2 93.91(2)
N3 Mn1 Cl1 88.37(3)
N4 Mn1 Cl1 84.40(3)
N2 Mn1 Cl1 97.45(3)
N1 Mn1 Cl1 88.07(2)
Cl2 Mn1 Cl1 177.588(11)
C1 N1 C5 118.96(9)
C1 N1 Mn1 125.22(7)
C5 N1 Mn1 115.82(7)
C6 N2 C8 119.64(9)
C6 N2 Mn1 117.77(7)
C8 N2 Mn1 120.74(7)
C13 N4 Mn1 118.56(7)
C11 N3 C10 110.06(9)
C11 N3 Mn1 115.41(7)
C10 N3 Mn1 113.61(7)
N2 C6 C5 116.58(9)
N2 C6 C7 124.63(11)
C5 C6 C7 118.79(10)
N3 C10 C9 112.33(9)
N1 C1 C2 123.00(11)
N4 C13 C12 112.85(10)
N3 C11 C12 113.33(9)
C8 C9 C10 116.17(10)
N1 C5 C4 121.37(10)
N1 C5 C6 115.62(9)
C4 C5 C6 122.98(10)
N2 C8 C9 113.47(9)
C3 C2 C1 117.97(11)
C13 C12 C11 115.72(10)
C2 C3 C4 119.75(11)
C3 C4 C5 118.93(11)

loop_
_geom_bond_atom_site_label_1
_geom_bond_atom_site_label_2
_geom_bond_distance
Mn1 N3 2.2266(9)
Mn1 N4 2.2284(9)
Mn1 N2 2.2434(9)
Mn1 N1 2.2536(9)
Mn1 Cl2 2.5535(3)
Mn1 Cl1 2.5781(3)
N1 C1 1.3364(14)
N1 C5 1.3534(14)
N2 C6 1.2837(14)
N2 C8 1.4654(14)
N4 C13 1.4769(15)
N3 C11 1.4754(14)
N3 C10 1.4769(15)
C6 C5 1.4975(16)
C6 C7 1.5015(15)
C10 C9 1.5270(17)
C1 C2 1.3951(16)
C13 C12 1.5226(18)
C11 C12 1.5247(17)
C9 C8 1.5222(17)
C5 C4 1.3937(15)
C2 C3 1.3812(18)
C3 C4 1.3918(18)
